data_4343286
loop_
_publ_author_name
'Kundu, Sanchita'
'Mondal, Dhrubajyoti'
'Bhattacharya, Kisholoy'
'Endo, Akira'
'Sanna, Daniele'
'Garribba, Eugenio'
'Chaudhury, Muktimoy'

_publ_section_title
;
 Nonoxido Vanadium(IV) Compounds Involving Dithiocarbazate-Based
 Tridentate ONS Ligands: Synthesis, Electronic and Molecular Structure,
 Spectroscopic and Redox Properties.
;
_journal_issue 13
_journal_name_full 'Inorganic chemistry'
_journal_page_first 6203
_journal_page_last 6215
_journal_paper_doi 10.1021/acs.inorgchem.5b00359
_journal_volume 54
_journal_year 2015
_chemical_formula_sum 'C28 H36 N4 O4 S4 V'
_chemical_formula_weight 671.79
_chemical_name_systematic
;
 ?
;
_space_group_crystal_system monoclinic
_space_group_IT_number 14
_space_group_name_Hall '-P 2yn'
_space_group_name_H-M_alt 'P 1 21/n 1'
_symmetry_space_group_name_Hall '-P 2yn'
_symmetry_space_group_name_H-M 'P 1 21/n 1'
_atom_sites_solution_hydrogens geom
_audit_creation_method SHELXL-2013
_cell_angle_alpha 90
_cell_angle_beta 92.784(5)
_cell_angle_gamma 90
_cell_formula_units_Z 4
_cell_length_a 12.1166(11)
_cell_length_b 18.6745(16)
_cell_length_c 13.8081(13)
_cell_measurement_temperature 298(2)
_cell_volume 3120.7(5)
_computing_cell_refinement 'BRUKER APEX-II'
_computing_data_collection 'BRUKER APEX-II'
_computing_data_reduction 'BRUKER APEX-II'
_computing_molecular_graphics 'MERCURY 2.2, PLATON-97'
_computing_publication_material 'MERCURY 2.2, PLATON-97'
_computing_structure_refinement 'SHELXL-2013 (Sheldrick, 2013)'
_diffrn_ambient_temperature 298(2)
_diffrn_measured_fraction_theta_full 0.999
_diffrn_measured_fraction_theta_max 0.975
_diffrn_measurement_device_type 'CCD AREA DETECTOR'
_diffrn_measurement_method OMEGA-SCAN
_diffrn_radiation_type MoK\a
_diffrn_radiation_wavelength 0.71073
_diffrn_reflns_av_R_equivalents 0.0761
_diffrn_reflns_av_unetI/netI 0.0472
_diffrn_reflns_laue_measured_fraction_full 0.999
_diffrn_reflns_laue_measured_fraction_max 0.975
_diffrn_reflns_limit_h_max 15
_diffrn_reflns_limit_h_min -15
_diffrn_reflns_limit_k_max 24
_diffrn_reflns_limit_k_min -24
_diffrn_reflns_limit_l_max 17
_diffrn_reflns_limit_l_min -17
_diffrn_reflns_number 44244
_diffrn_reflns_point_group_measured_fraction_full 0.999
_diffrn_reflns_point_group_measured_fraction_max 0.975
_diffrn_reflns_theta_full 25.242
_diffrn_reflns_theta_max 27.578
_diffrn_reflns_theta_min 1.836
_diffrn_source 'fine focus sealed tube'
_exptl_absorpt_coefficient_mu 0.626
_exptl_absorpt_correction_type multi-scan
_exptl_absorpt_process_details SADABS
_exptl_crystal_colour 'dark green'
_exptl_crystal_density_diffrn 1.430
_exptl_crystal_description block
_exptl_crystal_F_000 1404
_exptl_crystal_size_max 0.180
_exptl_crystal_size_mid 0.160
_exptl_crystal_size_min 0.120
_exptl_transmission_factor_max 0.3
_exptl_transmission_factor_min 0.3
_refine_diff_density_max 0.973
_refine_diff_density_min -0.526
_refine_diff_density_rms 0.141
_refine_ls_extinction_method none
_refine_ls_goodness_of_fit_ref 1.105
_refine_ls_hydrogen_treatment constr
_refine_ls_matrix_type full
_refine_ls_number_parameters 380
_refine_ls_number_reflns 7039
_refine_ls_number_restraints 0
_refine_ls_restrained_S_all 1.105
_refine_ls_R_factor_all 0.0778
_refine_ls_R_factor_gt 0.0557
_refine_ls_shift/su_max 0.000
_refine_ls_shift/su_mean 0.000
_refine_ls_structure_factor_coef Fsqd
_refine_ls_weighting_details 'w=1/[\s^2^(Fo^2^)+(0.1048P)^2^+1.6219P] where P=(Fo^2^+2Fc^2^)/3'
_refine_ls_weighting_scheme calc
_refine_ls_wR_factor_gt 0.1481
_refine_ls_wR_factor_ref 0.1778
_reflns_Friedel_coverage 0.000
_reflns_number_gt 5413
_reflns_number_total 7039
_reflns_threshold_expression 'I > 2\s(I)'
_cod_data_source_file ic5b00359_si_002.cif
_cod_data_source_block 3
_cod_depositor_comments 'Adding full bibliography for 4343285--4343286.cif.'
_cod_database_code 4343286
_shelx_space_group_comment
;
The symmetry employed for this shelxl refinement is uniquely defined
by the following loop, which should always be used as a source of
symmetry information in preference to the above space-group names.
They are only intended as comments.
;
_shelx_estimated_absorpt_t_min 0.896
_shelx_estimated_absorpt_t_max 0.929
_shelxl_version_number 2013-4

loop_
_space_group_symop_operation_xyz
'x, y, z'
'-x+1/2, y+1/2, -z+1/2'
'-x, -y, -z'
'x-1/2, -y-1/2, z-1/2'

loop_
_atom_site_label
_atom_site_type_symbol
_atom_site_fract_x
_atom_site_fract_y
_atom_site_fract_z
_atom_site_U_iso_or_equiv
_atom_site_adp_type
_atom_site_occupancy
_atom_site_site_symmetry_order
_atom_site_calc_flag
_atom_site_refinement_flags_posn
_atom_site_refinement_flags_adp
V1 V 0.43644(4) 0.16549(2) 0.01489(3) 0.02548(15) Uani 1 1 d . .
S1 S 0.53013(6) 0.11793(4) -0.11626(6) 0.0359(2) Uani 1 1 d . .
S3 S 0.29514(6) 0.12556(4) -0.09877(6) 0.0376(2) Uani 1 1 d . .
S4 S 0.07418(7) 0.18315(5) -0.14348(7) 0.0466(2) Uani 1 1 d . .
S2 S 0.75921(7) 0.06647(5) -0.11198(7) 0.0457(2) Uani 1 1 d . .
C2 C 0.6682(2) 0.32538(14) 0.1013(2) 0.0283(6) Uani 1 1 d . .
C1 C 0.5628(2) 0.29911(14) 0.0700(2) 0.0270(6) Uani 1 1 d . .
C6 C 0.4726(2) 0.34633(15) 0.0599(2) 0.0330(6) Uani 1 1 d . .
C3 C 0.6756(3) 0.39725(16) 0.1270(2) 0.0377(7) Uani 1 1 d . .
H3 H 0.7439 0.4154 0.1488 0.045 Uiso 1 1 calc R U
C5 C 0.4847(3) 0.41887(17) 0.0855(3) 0.0441(8) Uani 1 1 d . .
H5 H 0.4251 0.4502 0.0781 0.053 Uiso 1 1 calc R U
C4 C 0.5857(3) 0.44278(17) 0.1215(3) 0.0457(8) Uani 1 1 d . .
C10 C 0.7863(3) 0.24784(18) 0.0017(2) 0.0387(7) Uani 1 1 d . .
H10A H 0.7217 0.2211 -0.0190 0.058 Uiso 1 1 calc R U
H10B H 0.8497 0.2170 0.0030 0.058 Uiso 1 1 calc R U
H10C H 0.7968 0.2866 -0.0426 0.058 Uiso 1 1 calc R U
C8 C 0.7714(2) 0.27786(15) 0.1033(2) 0.0300(6) Uani 1 1 d . .
C9 C 0.7612(3) 0.21581(17) 0.1761(2) 0.0388(7) Uani 1 1 d . .
H9A H 0.7594 0.2348 0.2406 0.058 Uiso 1 1 calc R U
H9B H 0.8235 0.1844 0.1720 0.058 Uiso 1 1 calc R U
H9C H 0.6943 0.1897 0.1610 0.058 Uiso 1 1 calc R U
C11 C 0.8762(3) 0.32005(19) 0.1329(3) 0.0498(9) Uani 1 1 d . .
H11A H 0.8828 0.3605 0.0906 0.075 Uiso 1 1 calc R U
H11B H 0.9396 0.2896 0.1281 0.075 Uiso 1 1 calc R U
H11C H 0.8720 0.3365 0.1985 0.075 Uiso 1 1 calc R U
O4 O 0.5913(2) 0.51420(13) 0.1465(3) 0.0708(9) Uani 1 1 d . .
O2 O 0.54857(15) 0.23025(10) 0.04862(15) 0.0289(4) Uani 1 1 d . .
N3 N 0.34174(18) 0.25952(12) -0.01060(18) 0.0288(5) Uani 1 1 d . .
C7 C 0.3681(2) 0.32382(15) 0.0181(2) 0.0343(6) Uani 1 1 d . .
H7 H 0.3135 0.3587 0.0108 0.041 Uiso 1 1 calc R U
N4 N 0.23162(19) 0.25793(14) -0.04945(19) 0.0353(6) Uani 1 1 d . .
C13 C 0.2055(2) 0.19720(17) -0.0889(2) 0.0337(6) Uani 1 1 d . .
O1 O 0.34896(15) 0.14866(10) 0.11939(14) 0.0300(4) Uani 1 1 d . .
N1 N 0.53785(18) 0.08710(12) 0.08201(17) 0.0277(5) Uani 1 1 d . .
C16 C 0.2553(2) 0.11682(14) 0.2613(2) 0.0273(6) Uani 1 1 d . .
C17 C 0.2570(2) 0.07381(16) 0.3422(2) 0.0323(6) Uani 1 1 d . .
H17 H 0.1989 0.0774 0.3835 0.039 Uiso 1 1 calc R U
C19 C 0.4299(2) 0.01870(16) 0.3078(2) 0.0333(6) Uani 1 1 d . .
H19 H 0.4870 -0.0132 0.3233 0.040 Uiso 1 1 calc R U
C21 C 0.5248(2) 0.05483(15) 0.1646(2) 0.0300(6) Uani 1 1 d . .
H21 H 0.5812 0.0244 0.1868 0.036 Uiso 1 1 calc R U
C22 C 0.1582(2) 0.16660(15) 0.2346(2) 0.0297(6) Uani 1 1 d . .
C20 C 0.4324(2) 0.06179(14) 0.2239(2) 0.0281(6) Uani 1 1 d . .
C15 C 0.3461(2) 0.10990(14) 0.1997(2) 0.0266(5) Uani 1 1 d . .
C25 C 0.0733(3) 0.16738(17) 0.3129(2) 0.0387(7) Uani 1 1 d . .
H25A H 0.0440 0.1200 0.3205 0.058 Uiso 1 1 calc R U
H25B H 0.0143 0.1996 0.2942 0.058 Uiso 1 1 calc R U
H25C H 0.1081 0.1830 0.3732 0.058 Uiso 1 1 calc R U
C23 C 0.1982(3) 0.24400(16) 0.2214(2) 0.0378(7) Uani 1 1 d . .
H23A H 0.2382 0.2595 0.2794 0.057 Uiso 1 1 calc R U
H23B H 0.1356 0.2747 0.2088 0.057 Uiso 1 1 calc R U
H23C H 0.2456 0.2461 0.1678 0.057 Uiso 1 1 calc R U
C24 C 0.0995(3) 0.1393(2) 0.1400(2) 0.0428(8) Uani 1 1 d . .
H24A H 0.1519 0.1363 0.0901 0.064 Uiso 1 1 calc R U
H24B H 0.0414 0.1719 0.1202 0.064 Uiso 1 1 calc R U
H24C H 0.0688 0.0928 0.1508 0.064 Uiso 1 1 calc R U
C26 C 0.4002(3) -0.07478(19) 0.4628(3) 0.0493(9) Uani 1 1 d . .
H26A H 0.3984 -0.1037 0.4053 0.074 Uiso 1 1 calc R U
H26B H 0.3765 -0.1028 0.5162 0.074 Uiso 1 1 calc R U
H26C H 0.4743 -0.0581 0.4768 0.074 Uiso 1 1 calc R U
C18 C 0.3422(3) 0.02464(16) 0.3657(2) 0.0355(7) Uani 1 1 d . .
O3 O 0.3285(2) -0.01501(13) 0.44804(18) 0.0497(6) Uani 1 1 d . .
C14 C 0.0189(3) 0.2725(2) -0.1500(4) 0.0625(11) Uani 1 1 d . .
H14A H 0.0150 0.2916 -0.0857 0.094 Uiso 1 1 calc R U
H14B H -0.0538 0.2714 -0.1809 0.094 Uiso 1 1 calc R U
H14C H 0.0661 0.3023 -0.1868 0.094 Uiso 1 1 calc R U
C28 C 0.8573(3) 0.0401(2) -0.0175(3) 0.0580(10) Uani 1 1 d . .
H28A H 0.8607 0.0760 0.0323 0.087 Uiso 1 1 calc R U
H28B H 0.9288 0.0347 -0.0436 0.087 Uiso 1 1 calc R U
H28C H 0.8349 -0.0047 0.0096 0.087 Uiso 1 1 calc R U
N2 N 0.63987(19) 0.06858(13) 0.0437(2) 0.0339(6) Uani 1 1 d . .
C27 C 0.6417(2) 0.08305(15) -0.0471(2) 0.0329(6) Uani 1 1 d . .
C12 C 0.6880(4) 0.5391(2) 0.1948(4) 0.0860(17) Uani 1 1 d . .
H12A H 0.6992 0.5142 0.2553 0.129 Uiso 1 1 calc R U
H12B H 0.6813 0.5895 0.2069 0.129 Uiso 1 1 calc R U
H12C H 0.7498 0.5308 0.1554 0.129 Uiso 1 1 calc R U

loop_
_atom_site_aniso_label
_atom_site_aniso_U_11
_atom_site_aniso_U_22
_atom_site_aniso_U_33
_atom_site_aniso_U_23
_atom_site_aniso_U_13
_atom_site_aniso_U_12
V1 0.0236(3) 0.0232(2) 0.0295(3) 0.00008(17) 0.00043(18) 0.00163(16)
S1 0.0350(4) 0.0375(4) 0.0353(4) -0.0067(3) 0.0026(3) 0.0047(3)
S3 0.0333(4) 0.0375(4) 0.0412(5) -0.0075(3) -0.0069(3) 0.0016(3)
S4 0.0302(4) 0.0580(5) 0.0505(5) -0.0026(4) -0.0106(3) -0.0033(3)
S2 0.0340(4) 0.0527(5) 0.0512(5) -0.0109(4) 0.0116(4) 0.0044(3)
C2 0.0275(13) 0.0270(13) 0.0302(14) 0.0011(11) -0.0004(11) 0.0006(10)
C1 0.0298(14) 0.0242(12) 0.0268(14) -0.0007(10) 0.0008(11) 0.0019(10)
C6 0.0319(15) 0.0276(14) 0.0388(17) -0.0030(12) -0.0045(12) 0.0050(11)
C3 0.0384(16) 0.0314(15) 0.0423(18) -0.0037(13) -0.0096(13) -0.0012(12)
C5 0.0388(17) 0.0301(15) 0.062(2) -0.0061(15) -0.0111(15) 0.0096(13)
C4 0.0490(19) 0.0262(15) 0.061(2) -0.0102(14) -0.0106(16) 0.0043(13)
C10 0.0317(15) 0.0421(17) 0.0428(18) -0.0028(14) 0.0057(13) 0.0044(13)
C8 0.0254(13) 0.0288(13) 0.0355(15) -0.0008(11) -0.0040(11) 0.0020(11)
C9 0.0382(16) 0.0376(16) 0.0400(17) 0.0069(13) -0.0031(13) 0.0063(13)
C11 0.0308(16) 0.0436(18) 0.074(3) -0.0096(17) -0.0093(16) -0.0008(14)
O4 0.0642(17) 0.0290(12) 0.116(3) -0.0286(14) -0.0331(17) 0.0110(11)
O2 0.0236(9) 0.0239(9) 0.0388(11) -0.0003(8) -0.0015(8) 0.0026(7)
N3 0.0231(11) 0.0290(11) 0.0339(13) 0.0028(9) -0.0012(9) 0.0039(9)
C7 0.0281(14) 0.0310(14) 0.0434(18) -0.0006(12) -0.0030(12) 0.0073(11)
N4 0.0253(12) 0.0379(13) 0.0421(15) 0.0038(11) -0.0041(10) 0.0029(10)
C13 0.0261(14) 0.0436(17) 0.0310(15) 0.0035(12) -0.0019(11) 0.0012(12)
O1 0.0266(10) 0.0329(10) 0.0308(11) 0.0046(8) 0.0044(8) 0.0058(8)
N1 0.0213(10) 0.0252(11) 0.0366(13) 0.0004(9) 0.0027(9) 0.0030(8)
C16 0.0262(13) 0.0259(13) 0.0296(14) -0.0011(10) -0.0012(11) 0.0017(10)
C17 0.0312(14) 0.0347(15) 0.0313(15) 0.0005(12) 0.0039(11) 0.0038(12)
C19 0.0304(14) 0.0337(15) 0.0353(16) 0.0044(12) -0.0025(12) 0.0060(11)
C21 0.0245(13) 0.0260(13) 0.0390(16) -0.0003(11) -0.0030(11) 0.0043(10)
C22 0.0266(13) 0.0321(14) 0.0303(15) -0.0004(11) -0.0001(11) 0.0055(11)
C20 0.0245(13) 0.0266(13) 0.0327(15) 0.0005(11) -0.0026(11) -0.0006(10)
C15 0.0265(13) 0.0251(12) 0.0280(14) -0.0011(10) -0.0015(10) -0.0009(10)
C25 0.0316(15) 0.0422(17) 0.0426(18) -0.0009(14) 0.0069(13) 0.0091(13)
C23 0.0386(16) 0.0307(15) 0.0444(18) 0.0005(13) 0.0043(13) 0.0088(12)
C24 0.0312(16) 0.058(2) 0.0388(18) -0.0064(15) -0.0060(13) 0.0071(14)
C26 0.049(2) 0.0434(18) 0.056(2) 0.0216(16) 0.0013(16) 0.0075(15)
C18 0.0383(16) 0.0356(15) 0.0325(16) 0.0069(12) 0.0015(12) 0.0045(12)
O3 0.0514(14) 0.0530(14) 0.0457(14) 0.0225(11) 0.0120(11) 0.0171(11)
C14 0.0316(18) 0.072(3) 0.084(3) 0.014(2) -0.0028(18) 0.0107(17)
C28 0.0372(19) 0.059(2) 0.078(3) -0.004(2) 0.0064(18) 0.0099(17)
N2 0.0246(12) 0.0300(12) 0.0476(16) 0.0001(11) 0.0062(10) 0.0039(9)
C27 0.0255(13) 0.0277(13) 0.0459(18) -0.0062(12) 0.0072(12) 0.0004(11)
C12 0.078(3) 0.042(2) 0.134(5) -0.038(3) -0.032(3) 0.001(2)

loop_
_atom_type_symbol
_atom_type_description
_atom_type_scat_dispersion_real
_atom_type_scat_dispersion_imag
_atom_type_scat_source
C C 0.0033 0.0016 'International Tables Vol C Tables 4.2.6.8 and 6.1.1.4'
H H 0.0000 0.0000 'International Tables Vol C Tables 4.2.6.8 and 6.1.1.4'
N N 0.0061 0.0033 'International Tables Vol C Tables 4.2.6.8 and 6.1.1.4'
O O 0.0106 0.0060 'International Tables Vol C Tables 4.2.6.8 and 6.1.1.4'
S S 0.1246 0.1234 'International Tables Vol C Tables 4.2.6.8 and 6.1.1.4'
V V 0.3005 0.5294 'International Tables Vol C Tables 4.2.6.8 and 6.1.1.4'

loop_
_geom_angle_atom_site_label_1
_geom_angle_atom_site_label_2
_geom_angle_atom_site_label_3
_geom_angle
O1 V1 O2 110.65(9)
O1 V1 N1 83.27(9)
O2 V1 N1 86.45(8)
O1 V1 N3 86.82(9)
O2 V1 N3 83.45(8)
N1 V1 N3 162.37(9)
O1 V1 S1 147.88(7)
O2 V1 S1 93.68(6)
N1 V1 S1 77.46(7)
N3 V1 S1 117.51(7)
O1 V1 S3 92.28(7)
O2 V1 S3 149.29(7)
N1 V1 S3 117.31(7)
N3 V1 S3 77.53(7)
S1 V1 S3 74.56(3)
C27 S1 V1 96.29(10)
C13 S3 V1 98.03(11)
C13 S4 C14 102.18(18)
C27 S2 C28 101.74(17)
C3 C2 C1 117.3(3)
C3 C2 C8 120.8(3)
C1 C2 C8 121.9(2)
O2 C1 C6 119.6(2)
O2 C1 C2 120.5(2)
C6 C1 C2 119.9(2)
C1 C6 C5 120.6(3)
C1 C6 C7 121.7(3)
C5 C6 C7 117.7(3)
C4 C3 C2 122.6(3)
C4 C3 H3 118.7
C2 C3 H3 118.7
C4 C5 C6 119.0(3)
C4 C5 H5 120.5
C6 C5 H5 120.5
C5 C4 O4 116.0(3)
C5 C4 C3 120.5(3)
O4 C4 C3 123.5(3)
C8 C10 H10A 109.5
C8 C10 H10B 109.5
H10A C10 H10B 109.5
C8 C10 H10C 109.5
H10A C10 H10C 109.5
H10B C10 H10C 109.5
C10 C8 C2 109.2(2)
C10 C8 C11 107.4(3)
C2 C8 C11 111.8(2)
C10 C8 C9 109.8(2)
C2 C8 C9 110.8(2)
C11 C8 C9 107.7(3)
C8 C9 H9A 109.5
C8 C9 H9B 109.5
H9A C9 H9B 109.5
C8 C9 H9C 109.5
H9A C9 H9C 109.5
H9B C9 H9C 109.5
C8 C11 H11A 109.5
C8 C11 H11B 109.5
H11A C11 H11B 109.5
C8 C11 H11C 109.5
H11A C11 H11C 109.5
H11B C11 H11C 109.5
C4 O4 C12 118.1(3)
C1 O2 V1 140.30(17)
C7 N3 N4 110.4(2)
C7 N3 V1 126.30(19)
N4 N3 V1 122.64(17)
N3 C7 C6 126.5(3)
N3 C7 H7 116.7
C6 C7 H7 116.7
C13 N4 N3 112.7(2)
N4 C13 S3 124.7(2)
N4 C13 S4 120.9(2)
S3 C13 S4 114.30(18)
C15 O1 V1 141.32(18)
C21 N1 N2 111.1(2)
C21 N1 V1 127.90(18)
N2 N1 V1 120.70(18)
C17 C16 C15 116.7(2)
C17 C16 C22 122.1(2)
C15 C16 C22 121.1(2)
C16 C17 C18 123.4(3)
C16 C17 H17 118.3
C18 C17 H17 118.3
C18 C19 C20 118.9(3)
C18 C19 H19 120.6
C20 C19 H19 120.6
N1 C21 C20 126.3(2)
N1 C21 H21 116.9
C20 C21 H21 116.9
C25 C22 C16 111.8(2)
C25 C22 C23 107.5(2)
C16 C22 C23 110.9(2)
C25 C22 C24 107.7(2)
C16 C22 C24 108.7(2)
C23 C22 C24 110.2(3)
C15 C20 C19 120.9(3)
C15 C20 C21 121.1(3)
C19 C20 C21 118.0(2)
O1 C15 C20 119.9(2)
O1 C15 C16 120.0(2)
C20 C15 C16 120.1(2)
C22 C25 H25A 109.5
C22 C25 H25B 109.5
H25A C25 H25B 109.5
C22 C25 H25C 109.5
H25A C25 H25C 109.5
H25B C25 H25C 109.5
C22 C23 H23A 109.5
C22 C23 H23B 109.5
H23A C23 H23B 109.5
C22 C23 H23C 109.5
H23A C23 H23C 109.5
H23B C23 H23C 109.5
C22 C24 H24A 109.5
C22 C24 H24B 109.5
H24A C24 H24B 109.5
C22 C24 H24C 109.5
H24A C24 H24C 109.5
H24B C24 H24C 109.5
O3 C26 H26A 109.5
O3 C26 H26B 109.5
H26A C26 H26B 109.5
O3 C26 H26C 109.5
H26A C26 H26C 109.5
H26B C26 H26C 109.5
C19 C18 O3 124.8(3)
C19 C18 C17 120.1(3)
O3 C18 C17 115.1(3)
C18 O3 C26 116.3(3)
S4 C14 H14A 109.5
S4 C14 H14B 109.5
H14A C14 H14B 109.5
S4 C14 H14C 109.5
H14A C14 H14C 109.5
H14B C14 H14C 109.5
S2 C28 H28A 109.5
S2 C28 H28B 109.5
H28A C28 H28B 109.5
S2 C28 H28C 109.5
H28A C28 H28C 109.5
H28B C28 H28C 109.5
C27 N2 N1 111.8(2)
N2 C27 S1 124.3(2)
N2 C27 S2 121.1(2)
S1 C27 S2 114.53(18)
O4 C12 H12A 109.5
O4 C12 H12B 109.5
H12A C12 H12B 109.5
O4 C12 H12C 109.5
H12A C12 H12C 109.5
H12B C12 H12C 109.5

loop_
_geom_bond_atom_site_label_1
_geom_bond_atom_site_label_2
_geom_bond_distance
V1 O1 1.8583(19)
V1 O2 1.8611(19)
V1 N1 2.098(2)
V1 N3 2.118(2)
V1 S1 2.3573(9)
V1 S3 2.3853(9)
S1 C27 1.743(3)
S3 C13 1.733(3)
S4 C13 1.747(3)
S4 C14 1.799(4)
S2 C27 1.746(3)
S2 C28 1.791(4)
C2 C3 1.390(4)
C2 C1 1.416(4)
C2 C8 1.532(4)
C1 O2 1.329(3)
C1 C6 1.406(4)
C6 C5 1.406(4)
C6 C7 1.428(4)
C3 C4 1.381(4)
C3 H3 0.9300
C5 C4 1.373(5)
C5 H5 0.9300
C4 O4 1.379(4)
C10 C8 1.529(4)
C10 H10A 0.9600
C10 H10B 0.9600
C10 H10C 0.9600
C8 C11 1.534(4)
C8 C9 1.543(4)
C9 H9A 0.9600
C9 H9B 0.9600
C9 H9C 0.9600
C11 H11A 0.9600
C11 H11B 0.9600
C11 H11C 0.9600
O4 C12 1.400(5)
N3 C7 1.300(4)
N3 N4 1.414(3)
C7 H7 0.9300
N4 C13 1.291(4)
O1 C15 1.326(3)
N1 C21 1.306(4)
N1 N2 1.411(3)
C16 C17 1.375(4)
C16 C15 1.429(4)
C16 C22 1.531(4)
C17 C18 1.407(4)
C17 H17 0.9300
C19 C18 1.364(4)
C19 C20 1.412(4)
C19 H19 0.9300
C21 C20 1.424(4)
C21 H21 0.9300
C22 C25 1.529(4)
C22 C23 1.538(4)
C22 C24 1.543(4)
C20 C15 1.407(4)
C25 H25A 0.9600
C25 H25B 0.9600
C25 H25C 0.9600
C23 H23A 0.9600
C23 H23B 0.9600
C23 H23C 0.9600
C24 H24A 0.9600
C24 H24B 0.9600
C24 H24C 0.9600
C26 O3 1.423(4)
C26 H26A 0.9600
C26 H26B 0.9600
C26 H26C 0.9600
C18 O3 1.374(4)
C14 H14A 0.9600
C14 H14B 0.9600
C14 H14C 0.9600
C28 H28A 0.9600
C28 H28B 0.9600
C28 H28C 0.9600
N2 C27 1.284(4)
C12 H12A 0.9600
C12 H12B 0.9600
C12 H12C 0.9600
